data_7110860
loop_
_publ_author_name
'Strohmann, Carsten'
'Abele, Bors C.'
'Schildbach, Daniel'
'Strohfeldt, Katja'

_publ_section_title
;
 Synthesis and molecular structure of the unsymmetrically substituted
 magnesium alkyl Mg(Bun){CH[SPh][SiPh2(CH2NC5H10)]}
;
_journal_issue 10
_journal_name_full 'Chemical Communications'
_journal_page_first 865
_journal_paper_doi 10.1039/b000494o
_journal_year 2000
_chemical_formula_sum 'C29 H37 Mg N S Si'
_chemical_formula_weight 484.06
_chemical_name_systematic
;
 ?
;
_space_group_IT_number 2
_symmetry_cell_setting triclinic
_symmetry_space_group_name_Hall '-P 1'
_symmetry_space_group_name_H-M 'P -1'
_atom_sites_solution_hydrogens geom
_atom_sites_solution_primary direct
_atom_sites_solution_secondary difmap
_audit_creation_method SHELXL
_cell_angle_alpha 89.84(2)
_cell_angle_beta 81.13(2)
_cell_angle_gamma 68.37(2)
_cell_formula_units_Z 4
_cell_length_a 12.053(3)
_cell_length_b 13.678(3)
_cell_length_c 18.810(4)
_cell_measurement_temperature 293(2)
_cell_volume 2843.3(12)
_computing_structure_refinement 'SHELXL-93 (Sheldrick, 1993)'
_computing_structure_solution 'SHELXS-86 (Sheldrick, 1990)'
_diffrn_ambient_temperature 293(2)
_diffrn_measurement_device 'Stoe IPDS'
_diffrn_measurement_method 'image plate'
_diffrn_radiation_monochromator graphite
_diffrn_radiation_source 'fine-focus sealed tube'
_diffrn_radiation_type MoK\a
_diffrn_radiation_wavelength 0.71073
_diffrn_reflns_av_R_equivalents 0.0444
_diffrn_reflns_av_sigmaI/netI 0.0370
_diffrn_reflns_limit_h_max 13
_diffrn_reflns_limit_h_min -13
_diffrn_reflns_limit_k_max 15
_diffrn_reflns_limit_k_min -15
_diffrn_reflns_limit_l_max 21
_diffrn_reflns_limit_l_min -21
_diffrn_reflns_number 22940
_diffrn_reflns_theta_max 24.00
_diffrn_reflns_theta_min 1.89
_exptl_absorpt_coefficient_mu 0.195
_exptl_crystal_density_diffrn 1.131
_exptl_crystal_F_000 1040
_exptl_crystal_size_max 0.40
_exptl_crystal_size_mid 0.40
_exptl_crystal_size_min 0.20
_refine_diff_density_max 0.398
_refine_diff_density_min -0.252
_refine_diff_density_rms 0.038
_refine_ls_extinction_method none
_refine_ls_goodness_of_fit_all 1.004
_refine_ls_goodness_of_fit_obs 1.084
_refine_ls_hydrogen_treatment 'riding model (H1 and H30 free)'
_refine_ls_matrix_type full
_refine_ls_number_parameters 621
_refine_ls_number_reflns 8400
_refine_ls_number_restraints 0
_refine_ls_restrained_S_all 1.012
_refine_ls_restrained_S_obs 1.084
_refine_ls_R_factor_all 0.0723
_refine_ls_R_factor_obs 0.0493
_refine_ls_shift/esd_max 1.535
_refine_ls_shift/esd_mean 0.060
_refine_ls_structure_factor_coef Fsqd
_refine_ls_weighting_details 'w=1/[\s^2^(Fo^2^)+(0.0889P)^2^+0.5265P] where P=(Fo^2^+2Fc^2^)/3'
_refine_ls_weighting_scheme calc
_refine_ls_wR_factor_all 0.1519
_refine_ls_wR_factor_obs 0.1357
_reflns_number_observed 6024
_reflns_number_total 8437
_reflns_observed_criterion >2sigma(I)
_cod_data_source_file b000494osup1.cif
_cod_data_source_block 1
_cod_depositor_comments
;
The following automatic conversions were performed:

'_symmetry_cell_setting' value 'Triclinic' changed to 'triclinic'
according to /home/saulius/struct/CIF-dictionaries/cif_core.dic
dictionary named 'cif_core.dic' version 2.4.2 from 2011-04-26.

Automatic conversion script
Id: cif_fix_values 1891 2012-01-12 08:04:46Z andrius 

The following automatic conversions were performed:

'_refine_ls_weighting_scheme' value 'calc
w=1/[\s^2^(Fo^2^)+(0.0889P)^2^+0.5265P] where P=(Fo^2^+2Fc^2^)/3' was
changed to 'calc'. New tag '_refine_ls_weighting_details' was
created. The value of the new tag was set to
'w=1/[\s^2^(Fo^2^)+(0.0889P)^2^+0.5265P] where P=(Fo^2^+2Fc^2^)/3'.

Automatic conversion script
Id: cif_fix_values 3143 2015-03-26 13:38:13Z robertas 
;
_cod_original_cell_volume 2843.5(11)
_cod_original_sg_symbol_H-M P-1
_cod_database_code 7110860

loop_
_symmetry_equiv_pos_as_xyz
'x, y, z'
'-x, -y, -z'

loop_
_atom_site_aniso_label
_atom_site_aniso_U_11
_atom_site_aniso_U_22
_atom_site_aniso_U_33
_atom_site_aniso_U_23
_atom_site_aniso_U_13
_atom_site_aniso_U_12
S1 0.0591(4) 0.0615(4) 0.0608(4) -0.0018(3) -0.0078(3) -0.0162(3)
Si1 0.0553(4) 0.0581(5) 0.0612(4) -0.0036(4) -0.0069(4) -0.0108(3)
Mg1 0.0600(5) 0.0529(5) 0.0617(5) 0.0031(4) -0.0071(4) -0.0156(4)
N1 0.0637(13) 0.0579(13) 0.0595(13) 0.0069(10) -0.0135(11) -0.0212(11)
C1 0.0519(15) 0.057(2) 0.059(2) 0.0025(12) -0.0087(13) -0.0171(13)
C2 0.058(2) 0.077(2) 0.064(2) -0.0005(15) -0.0134(14) -0.0094(14)
C3 0.087(2) 0.103(3) 0.121(3) -0.006(2) -0.047(2) -0.015(2)
C4 0.108(3) 0.136(4) 0.151(4) 0.005(3) -0.079(3) -0.002(3)
C5 0.121(3) 0.103(3) 0.129(4) 0.011(3) -0.061(3) 0.010(3)
C6 0.137(4) 0.074(2) 0.127(3) 0.017(2) -0.050(3) -0.012(2)
C7 0.094(2) 0.070(2) 0.106(3) 0.010(2) -0.041(2) -0.015(2)
C8 0.062(2) 0.069(2) 0.062(2) -0.0011(14) -0.0034(14) -0.0197(14)
C9 0.082(2) 0.063(2) 0.071(2) 0.0033(14) -0.020(2) -0.029(2)
C10 0.078(2) 0.086(2) 0.092(2) 0.005(2) -0.027(2) -0.039(2)
C11 0.095(3) 0.108(3) 0.107(3) 0.019(2) -0.051(2) -0.036(2)
C12 0.093(2) 0.085(2) 0.097(3) 0.024(2) -0.040(2) -0.023(2)
C13 0.092(2) 0.076(2) 0.067(2) 0.018(2) -0.024(2) -0.030(2)
C14 0.079(2) 0.062(2) 0.068(2) -0.0049(15) -0.022(2) -0.005(2)
C15 0.102(2) 0.062(2) 0.090(2) -0.002(2) -0.027(2) -0.020(2)
C16 0.137(3) 0.069(2) 0.121(3) 0.003(2) -0.052(3) -0.031(2)
C17 0.154(4) 0.066(3) 0.117(4) -0.020(2) -0.056(3) -0.002(3)
C18 0.135(4) 0.089(3) 0.104(3) -0.031(3) -0.019(3) 0.005(3)
C19 0.113(3) 0.076(2) 0.082(2) -0.014(2) -0.008(2) -0.002(2)
C20 0.055(2) 0.098(2) 0.064(2) -0.010(2) 0.0006(15) -0.017(2)
C21 0.100(3) 0.145(4) 0.102(3) 0.006(3) -0.022(2) -0.070(3)
C22 0.137(4) 0.228(7) 0.122(4) 0.010(4) -0.026(4) -0.124(5)
C23 0.094(4) 0.319(11) 0.102(4) -0.003(5) -0.016(3) -0.111(6)
C24 0.062(3) 0.250(8) 0.125(4) -0.031(5) -0.018(3) -0.018(4)
C25 0.065(2) 0.145(4) 0.105(3) -0.023(3) -0.018(2) -0.005(2)
C26 0.096(3) 0.067(2) 0.095(2) 0.005(2) -0.008(2) -0.036(2)
C27 0.151(4) 0.117(3) 0.121(3) -0.009(3) -0.002(3) -0.076(3)
C28 0.301(9) 0.166(6) 0.174(6) -0.009(4) -0.050(6) -0.167(6)
C29 0.422(15) 0.251(10) 0.249(10) 0.028(8) -0.167(11) -0.176(10)
S2 0.0649(4) 0.0639(4) 0.0602(4) 0.0072(3) -0.0096(3) -0.0104(3)
Si2 0.0702(5) 0.0555(5) 0.0654(5) 0.0111(4) -0.0112(4) -0.0113(4)
Mg2 0.0674(6) 0.0653(6) 0.0660(6) 0.0104(5) -0.0091(5) -0.0141(5)
N2 0.077(2) 0.073(2) 0.0617(14) 0.0123(12) -0.0007(13) -0.0098(13)
C30 0.068(2) 0.061(2) 0.058(2) 0.0063(14) -0.0077(14) -0.0152(15)
C31 0.066(2) 0.068(2) 0.059(2) 0.0065(14) -0.0048(14) -0.0148(14)
C32 0.087(2) 0.091(3) 0.126(3) -0.037(2) 0.008(2) -0.025(2)
C33 0.102(3) 0.127(4) 0.158(5) -0.062(3) 0.021(3) -0.026(3)
C34 0.092(3) 0.112(3) 0.121(4) -0.015(3) 0.020(3) -0.007(3)
C35 0.070(2) 0.176(5) 0.107(3) 0.003(3) -0.005(2) -0.032(3)
C36 0.081(2) 0.126(3) 0.084(2) -0.013(2) -0.012(2) -0.028(2)
C37 0.086(2) 0.068(2) 0.071(2) 0.019(2) -0.004(2) -0.013(2)
C38 0.103(3) 0.083(2) 0.069(2) 0.004(2) -0.025(2) -0.009(2)
C39 0.124(3) 0.087(3) 0.084(2) -0.014(2) -0.028(2) -0.004(2)
C40 0.171(5) 0.116(4) 0.075(3) -0.009(2) -0.009(3) 0.014(3)
C41 0.109(3) 0.118(4) 0.088(3) 0.014(3) 0.025(3) 0.006(3)
C42 0.099(3) 0.108(3) 0.079(2) 0.028(2) 0.016(2) -0.008(2)
C43 0.080(2) 0.057(2) 0.066(2) 0.0039(14) -0.015(2) -0.0047(15)
C44 0.112(3) 0.084(2) 0.103(3) 0.028(2) -0.040(2) -0.025(2)
C45 0.131(4) 0.096(3) 0.111(3) 0.025(2) -0.065(3) -0.009(3)
C46 0.095(3) 0.092(3) 0.115(3) -0.016(3) -0.040(3) 0.000(2)
C47 0.082(2) 0.107(3) 0.103(3) -0.014(2) -0.019(2) -0.022(2)
C48 0.085(2) 0.086(2) 0.074(2) -0.001(2) -0.018(2) -0.015(2)
C49 0.079(2) 0.060(2) 0.075(2) 0.0136(15) -0.012(2) -0.018(2)
C50 0.097(3) 0.072(2) 0.121(3) -0.008(2) -0.031(2) -0.010(2)
C51 0.129(4) 0.075(3) 0.150(4) -0.023(3) -0.035(3) 0.004(2)
C52 0.151(4) 0.089(3) 0.135(4) -0.021(3) -0.017(4) -0.043(3)
C53 0.130(4) 0.116(4) 0.119(3) -0.005(3) -0.014(3) -0.069(3)
C54 0.093(2) 0.089(3) 0.108(3) 0.005(2) -0.012(2) -0.034(2)
C55 0.121(4) 0.125(4) 0.147(4) 0.015(4) -0.056(4) -0.052(3)
C56 0.300(16) 0.357(17) 0.280(13) 0.125(12) -0.129(12) -0.221(14)
C57 0.196(10) 0.319(15) 0.337(17) -0.079(12) 0.042(11) -0.072(9)
C58 0.614(29) 0.582(29) 0.658(31) 0.043(23) -0.359(26) -0.451(25)

loop_
_atom_site_label
_atom_site_type_symbol
_atom_site_fract_x
_atom_site_fract_y
_atom_site_fract_z
_atom_site_U_iso_or_equiv
_atom_site_thermal_displace_type
_atom_site_occupancy
_atom_site_calc_flag
_atom_site_refinement_flags
S1 S 0.31678(6) 0.08696(6) 0.97642(4) 0.0625(2) Uani 1 d .
Si1 Si 0.24921(7) 0.16521(6) 1.13729(4) 0.0615(2) Uani 1 d .
Mg1 Mg 0.52749(8) 0.04404(7) 0.90038(5) 0.0601(2) Uani 1 d .
N1 N 0.4438(2) 0.0357(2) 1.20692(12) 0.0604(6) Uani 1 d .
C1 C 0.3662(2) 0.1090(2) 1.05727(14) 0.0571(6) Uani 1 d .
H1 H 0.4204(22) 0.1365(20) 1.0467(13) 0.050(7) Uiso 1 d .
C2 C 0.2209(3) 0.2100(3) 0.9475(2) 0.0705(8) Uani 1 d .
C3 C 0.1295(3) 0.2104(3) 0.9112(2) 0.1063(13) Uani 1 d .
H3 H 0.1197(3) 0.1478(3) 0.9013(2) 0.128 Uiso 1 calc R
C4 C 0.0528(4) 0.3042(5) 0.8897(3) 0.138(2) Uani 1 d .
H4 H -0.0083(4) 0.3042(5) 0.8649(3) 0.165 Uiso 1 calc R
C5 C 0.0650(4) 0.3966(4) 0.9040(3) 0.128(2) Uani 1 d .
H5 H 0.0117(4) 0.4594(4) 0.8899(3) 0.153 Uiso 1 calc R
C6 C 0.1545(4) 0.3972(3) 0.9388(2) 0.1176(14) Uani 1 d .
H6 H 0.1636(4) 0.4603(3) 0.9483(2) 0.141 Uiso 1 calc R
C7 C 0.2335(3) 0.3030(3) 0.9605(2) 0.0916(10) Uani 1 d .
H7 H 0.2956(3) 0.3037(3) 0.9841(2) 0.110 Uiso 1 calc R
C8 C 0.3091(2) 0.0849(2) 1.21618(15) 0.0665(7) Uani 1 d .
H8A H 0.2796(2) 0.1306(2) 1.25985(15) 0.080 Uiso 1 calc R
H8B H 0.2764(2) 0.0298(2) 1.22241(15) 0.080 Uiso 1 calc R
C9 C 0.4957(3) 0.1186(2) 1.2103(2) 0.0704(8) Uani 1 d .
H9A H 0.4624(3) 0.1592(2) 1.2560(2) 0.084 Uiso 1 calc R
H9B H 0.4726(3) 0.1660(2) 1.1721(2) 0.084 Uiso 1 calc R
C10 C 0.6317(3) 0.0720(3) 1.2026(2) 0.0814(9) Uani 1 d .
H10A H 0.6616(3) 0.1281(3) 1.2075(2) 0.098 Uiso 1 calc R
H10B H 0.6654(3) 0.0377(3) 1.1549(2) 0.098 Uiso 1 calc R
C11 C 0.6737(3) -0.0069(3) 1.2584(2) 0.1002(12) Uani 1 d .
H11A H 0.6522(3) 0.0293(3) 1.3057(2) 0.120 Uiso 1 calc R
H11B H 0.7610(3) -0.0418(3) 1.2481(2) 0.120 Uiso 1 calc R
C12 C 0.6158(3) -0.0882(3) 1.2582(2) 0.0919(10) Uani 1 d .
H12A H 0.6474(3) -0.1316(3) 1.2136(2) 0.110 Uiso 1 calc R
H12B H 0.6366(3) -0.1336(3) 1.2978(2) 0.110 Uiso 1 calc R
C13 C 0.4801(3) -0.0370(3) 1.2657(2) 0.0777(8) Uani 1 d .
H13A H 0.4461(3) -0.0910(3) 1.2642(2) 0.093 Uiso 1 calc R
H13B H 0.4477(3) 0.0022(3) 1.3120(2) 0.093 Uiso 1 calc R
C14 C 0.2144(3) 0.3065(2) 1.1652(2) 0.0747(8) Uani 1 d .
C15 C 0.2859(3) 0.3611(3) 1.1371(2) 0.0862(10) Uani 1 d .
H15 H 0.3500(3) 0.3290(3) 1.0999(2) 0.103 Uiso 1 calc R
C16 C 0.2651(4) 0.4629(3) 1.1631(2) 0.1072(13) Uani 1 d .
H16 H 0.3145(4) 0.4978(3) 1.1432(2) 0.129 Uiso 1 calc R
C17 C 0.1723(5) 0.5102(3) 1.2173(3) 0.120(2) Uani 1 d .
H17 H 0.1587(5) 0.5776(3) 1.2352(3) 0.144 Uiso 1 calc R
C18 C 0.0981(5) 0.4596(4) 1.2461(3) 0.123(2) Uani 1 d .
H18 H 0.0337(5) 0.4935(4) 1.2828(3) 0.147 Uiso 1 calc R
C19 C 0.1181(4) 0.3575(3) 1.2209(2) 0.1010(12) Uani 1 d .
H19 H 0.0677(4) 0.3235(3) 1.2410(2) 0.121 Uiso 1 calc R
C20 C 0.1078(3) 0.1457(3) 1.1243(2) 0.0771(9) Uani 1 d .
C21 C 0.1055(4) 0.0445(4) 1.1229(2) 0.1076(13) Uani 1 d .
H21 H 0.1708(4) -0.0113(4) 1.1349(2) 0.129 Uiso 1 calc R
C22 C 0.0085(5) 0.0247(6) 1.1041(3) 0.146(2) Uani 1 d .
H22 H 0.0091(5) -0.0434(6) 1.1032(3) 0.175 Uiso 1 calc R
C23 C -0.0872(6) 0.1062(8) 1.0872(3) 0.162(3) Uani 1 d .
H23 H -0.1530(6) 0.0938(8) 1.0751(3) 0.194 Uiso 1 calc R
C24 C -0.0879(4) 0.2078(7) 1.0875(3) 0.157(3) Uani 1 d .
H24 H -0.1534(4) 0.2632(7) 1.0752(3) 0.189 Uiso 1 calc R
C25 C 0.0095(3) 0.2263(4) 1.1065(2) 0.1143(15) Uani 1 d .
H25 H 0.0084(3) 0.2946(4) 1.1071(2) 0.137 Uiso 1 calc R
C26 C 0.5695(4) 0.1811(3) 0.8853(2) 0.0852(10) Uani 1 d .
H26A H 0.5007(33) 0.2496(31) 0.8699(20) 0.107(12) Uiso 1 d .
H26B H 0.6417(39) 0.1735(33) 0.8475(24) 0.130(15) Uiso 1 d .
C27 C 0.6040(5) 0.2271(4) 0.9486(2) 0.125(2) Uani 1 d .
H27A H 0.5382(5) 0.2432(4) 0.9890(2) 0.149 Uiso 1 calc R
H27B H 0.6744(5) 0.1735(4) 0.9630(2) 0.149 Uiso 1 calc R
C28 C 0.6315(7) 0.3247(5) 0.9345(4) 0.189(3) Uani 1 d .
H28A H 0.7042(7) 0.3062(5) 0.8987(4) 0.227 Uiso 1 calc R
H28B H 0.5658(7) 0.3747(5) 0.9138(4) 0.227 Uiso 1 calc R
C29 C 0.6481(10) 0.3750(7) 0.9947(5) 0.280(5) Uani 1 d .
H29A H 0.6054(73) 0.4496(10) 0.9943(29) 0.420 Uiso 1 calc R
H29B H 0.7328(13) 0.3602(63) 0.9930(27) 0.420 Uiso 1 calc R
H29C H 0.6174(79) 0.3494(56) 1.0379(5) 0.420 Uiso 1 calc R
S2 S 0.37886(6) 0.64734(6) 0.55641(4) 0.0670(2) Uani 1 d .
Si2 Si 0.33116(7) 0.72969(6) 0.40397(4) 0.0672(2) Uani 1 d .
Mg2 Mg 0.57910(9) 0.54675(8) 0.41651(5) 0.0696(3) Uani 1 d .
N2 N 0.5363(2) 0.5882(2) 0.30857(13) 0.0768(7) Uani 1 d .
C30 C 0.3819(3) 0.6202(2) 0.46413(15) 0.0653(7) Uani 1 d .
H30 H 0.3481(26) 0.5740(24) 0.4580(16) 0.073(10) Uiso 1 d .
C31 C 0.2308(3) 0.7286(2) 0.6001(2) 0.0680(7) Uani 1 d .
C32 C 0.2226(4) 0.8046(3) 0.6503(2) 0.1070(13) Uani 1 d .
H32 H 0.2928(4) 0.8120(3) 0.6597(2) 0.128 Uiso 1 calc R
C33 C 0.1133(4) 0.8692(4) 0.6865(3) 0.139(2) Uani 1 d .
H33 H 0.1096(4) 0.9182(4) 0.7218(3) 0.166 Uiso 1 calc R
C34 C 0.0110(4) 0.8629(4) 0.6717(3) 0.122(2) Uani 1 d .
H34 H -0.0632(4) 0.9101(4) 0.6950(3) 0.146 Uiso 1 calc R
C35 C 0.0141(4) 0.7883(4) 0.6228(3) 0.123(2) Uani 1 d .
H35 H -0.0572(4) 0.7834(4) 0.6133(3) 0.147 Uiso 1 calc R
C36 C 0.1283(3) 0.7180(3) 0.5867(2) 0.1000(12) Uani 1 d .
H36 H 0.1327(3) 0.6652(3) 0.5541(2) 0.120 Uiso 1 calc R
C37 C 0.4621(3) 0.7026(2) 0.3258(2) 0.0808(9) Uani 1 d .
H37A H 0.4297(3) 0.7331(2) 0.2833(2) 0.097 Uiso 1 calc R
H37B H 0.5143(3) 0.7377(2) 0.3375(2) 0.097 Uiso 1 calc R
C38 C 0.4632(3) 0.5370(3) 0.2790(2) 0.0916(11) Uani 1 d .
H38A H 0.4358(3) 0.5717(3) 0.2364(2) 0.110 Uiso 1 calc R
H38B H 0.3922(3) 0.5451(3) 0.3144(2) 0.110 Uiso 1 calc R
C39 C 0.5346(4) 0.4204(3) 0.2594(2) 0.1074(13) Uani 1 d .
H39A H 0.5546(4) 0.3842(3) 0.3028(2) 0.129 Uiso 1 calc R
H39B H 0.4851(4) 0.3906(3) 0.2379(2) 0.129 Uiso 1 calc R
C40 C 0.6499(5) 0.4035(4) 0.2071(2) 0.141(2) Uani 1 d .
H40A H 0.6984(5) 0.3287(4) 0.1998(2) 0.170 Uiso 1 calc R
H40B H 0.6301(5) 0.4299(4) 0.1609(2) 0.170 Uiso 1 calc R
C41 C 0.7215(4) 0.4602(4) 0.2363(2) 0.124(2) Uani 1 d .
H41A H 0.7495(4) 0.4277(4) 0.2794(2) 0.148 Uiso 1 calc R
H41B H 0.7920(4) 0.4532(4) 0.2009(2) 0.148 Uiso 1 calc R
C42 C 0.6466(4) 0.5755(3) 0.2541(2) 0.1078(13) Uani 1 d .
H42A H 0.6946(4) 0.6093(3) 0.2734(2) 0.129 Uiso 1 calc R
H42B H 0.6223(4) 0.6094(3) 0.2107(2) 0.129 Uiso 1 calc R
C43 C 0.1918(3) 0.7430(2) 0.3650(2) 0.0733(8) Uani 1 d .
C44 C 0.1609(4) 0.8072(3) 0.3071(2) 0.1008(11) Uani 1 d .
H44 H 0.2122(4) 0.8401(3) 0.2866(2) 0.121 Uiso 1 calc R
C45 C 0.0557(5) 0.8224(4) 0.2800(3) 0.1169(15) Uani 1 d .
H45 H 0.0368(5) 0.8661(4) 0.2421(3) 0.140 Uiso 1 calc R
C46 C -0.0194(4) 0.7749(4) 0.3079(3) 0.1079(14) Uani 1 d .
H46 H -0.0898(4) 0.7858(4) 0.2891(3) 0.129 Uiso 1 calc R
C47 C 0.0068(3) 0.7107(3) 0.3636(2) 0.1008(12) Uani 1 d .
H47 H -0.0452(3) 0.6778(3) 0.3829(2) 0.121 Uiso 1 calc R
C48 C 0.1124(3) 0.6951(3) 0.3913(2) 0.0858(9) Uani 1 d .
H48 H 0.1301(3) 0.6506(3) 0.4289(2) 0.103 Uiso 1 calc R
C49 C 0.3049(3) 0.8591(2) 0.4504(2) 0.0735(8) Uani 1 d .
C50 C 0.1921(4) 0.9395(3) 0.4648(2) 0.1013(12) Uani 1 d .
H50 H 0.1276(4) 0.9329(3) 0.4465(2) 0.122 Uiso 1 calc R
C51 C 0.1733(5) 1.0302(3) 0.5062(3) 0.129(2) Uani 1 d .
H51 H 0.0974(5) 1.0843(3) 0.5136(3) 0.155 Uiso 1 calc R
C52 C 0.2635(5) 1.0405(4) 0.5355(3) 0.126(2) Uani 1 d .
H52 H 0.2492(5) 1.1009(4) 0.5639(3) 0.152 Uiso 1 calc R
C53 C 0.3754(5) 0.9632(4) 0.5240(3) 0.1158(14) Uani 1 d .
H53 H 0.4377(5) 0.9699(4) 0.5448(3) 0.139 Uiso 1 calc R
C54 C 0.3959(4) 0.8738(3) 0.4808(2) 0.0968(11) Uani 1 d .
H54 H 0.4733(4) 0.8222(3) 0.4719(2) 0.116 Uiso 1 calc R
C55 C 0.7229(5) 0.5963(5) 0.4294(4) 0.125(2) Uani 1 d .
H55A H 0.6998(46) 0.6821(47) 0.4076(29) 0.177(20) Uiso 1 d .
H55B H 0.7986(51) 0.5469(46) 0.3886(33) 0.188(25) Uiso 1 d .
C56 C 0.7731(11) 0.5994(11) 0.4941(7) 0.275(6) Uani 1 d .
H56A H 0.8115(11) 0.5273(11) 0.5070(7) 0.330 Uiso 1 calc R
H56B H 0.8364(11) 0.6273(11) 0.4822(7) 0.330 Uiso 1 calc R
C57 C 0.6999(11) 0.6538(11) 0.5521(8) 0.301(7) Uani 1 d .
H57A H 0.6325(11) 0.7101(11) 0.5372(8) 0.361 Uiso 1 calc R
H57B H 0.6677(11) 0.6079(11) 0.5804(8) 0.361 Uiso 1 calc R
C58 C 0.7502(16) 0.6928(14) 0.5910(10) 0.523(16) Uani 1 d .
H58A H 0.7204(219) 0.6884(235) 0.6408(11) 0.785 Uiso 1 calc R
H58B H 0.7327(246) 0.7652(71) 0.5808(129) 0.785 Uiso 1 calc R
H58C H 0.8361(31) 0.6546(163) 0.5813(128) 0.785 Uiso 1 calc R

loop_
_atom_type_symbol
_atom_type_description
_atom_type_scat_dispersion_real
_atom_type_scat_dispersion_imag
_atom_type_scat_source
C C 0.0033 0.0016 'International Tables Vol C Tables 4.2.6.8 and 6.1.1.4'
H H 0.0000 0.0000 'International Tables Vol C Tables 4.2.6.8 and 6.1.1.4'
N N 0.0061 0.0033 'International Tables Vol C Tables 4.2.6.8 and 6.1.1.4'
Mg Mg 0.0486 0.0363 'International Tables Vol C Tables 4.2.6.8 and 6.1.1.4'
Si Si 0.0817 0.0704 'International Tables Vol C Tables 4.2.6.8 and 6.1.1.4'
S S 0.1246 0.1234 'International Tables Vol C Tables 4.2.6.8 and 6.1.1.4'

loop_
_geom_angle_atom_site_label_1
_geom_angle_atom_site_label_2
_geom_angle_atom_site_label_3
_geom_angle
_geom_angle_site_symmetry_1
_geom_angle_site_symmetry_3
C1 S1 C2 109.76(14) . .
C1 S1 Mg1 92.82(10) . .
C2 S1 Mg1 106.13(11) . .
C1 Si1 C20 109.34(13) . .
C1 Si1 C14 116.46(15) . .
C20 Si1 C14 110.41(15) . .
C1 Si1 C8 106.29(12) . .
C20 Si1 C8 107.83(15) . .
C14 Si1 C8 106.07(13) . .
C1 Si1 Mg1 45.12(9) . 2_657
C20 Si1 Mg1 110.40(11) . 2_657
C14 Si1 Mg1 139.13(11) . 2_657
C8 Si1 Mg1 62.94(9) . 2_657
C26 Mg1 N1 107.91(13) . 2_657
C26 Mg1 C1 129.17(14) . 2_657
N1 Mg1 C1 90.14(10) 2_657 2_657
C26 Mg1 S1 111.55(12) . .
N1 Mg1 S1 115.48(7) 2_657 .
C1 Mg1 S1 101.47(9) 2_657 .
C26 Mg1 C8 98.89(13) . 2_657
N1 Mg1 C8 31.76(8) 2_657 2_657
C1 Mg1 C8 72.08(10) 2_657 2_657
S1 Mg1 C8 143.36(7) . 2_657
C26 Mg1 Si1 113.66(12) . 2_657
N1 Mg1 Si1 62.53(6) 2_657 2_657
C1 Mg1 Si1 35.80(7) 2_657 2_657
S1 Mg1 Si1 132.48(4) . 2_657
C8 Mg1 Si1 37.27(6) 2_657 2_657
C9 N1 C13 108.8(2) . .
C9 N1 C8 110.1(2) . .
C13 N1 C8 109.6(2) . .
C9 N1 Mg1 116.1(2) . 2_657
C13 N1 Mg1 114.6(2) . 2_657
C8 N1 Mg1 96.9(2) . 2_657
S1 C1 Si1 117.3(2) . .
S1 C1 Mg1 110.49(14) . 2_657
Si1 C1 Mg1 99.08(13) . 2_657
C7 C2 C3 118.7(3) . .
C7 C2 S1 122.9(2) . .
C3 C2 S1 118.4(3) . .
C4 C3 C2 119.7(4) . .
C5 C4 C3 121.1(4) . .
C6 C5 C4 119.9(4) . .
C5 C6 C7 119.9(4) . .
C2 C7 C6 120.8(4) . .
N1 C8 Si1 114.1(2) . .
N1 C8 Mg1 51.30(12) . 2_657
Si1 C8 Mg1 79.80(10) . 2_657
N1 C9 C10 111.8(2) . .
C9 C10 C11 111.8(3) . .
C10 C11 C12 110.4(3) . .
C13 C12 C11 111.5(3) . .
N1 C13 C12 111.1(3) . .
C15 C14 C19 117.5(3) . .
C15 C14 Si1 122.8(2) . .
C19 C14 Si1 119.5(3) . .
C14 C15 C16 122.0(4) . .
C17 C16 C15 119.5(5) . .
C16 C17 C18 120.5(4) . .
C17 C18 C19 120.7(5) . .
C18 C19 C14 119.8(4) . .
C25 C20 C21 117.4(4) . .
C25 C20 Si1 122.0(3) . .
C21 C20 Si1 120.0(3) . .
C22 C21 C20 121.9(5) . .
C23 C22 C21 119.0(6) . .
C22 C23 C24 120.7(5) . .
C25 C24 C23 119.5(6) . .
C20 C25 C24 121.4(5) . .
C27 C26 Mg1 118.3(3) . .
C28 C27 C26 115.5(4) . .
C29 C28 C27 115.8(7) . .
C30 S2 C31 111.75(14) . .
C30 S2 Mg2 91.32(11) . 2_666
C31 S2 Mg2 109.85(11) . 2_666
C30 Si2 C49 111.18(14) . .
C30 Si2 C43 115.8(2) . .
C49 Si2 C43 108.12(14) . .
C30 Si2 C37 105.72(13) . .
C49 Si2 C37 107.77(15) . .
C43 Si2 C37 107.9(2) . .
C30 Si2 Mg2 44.52(10) . .
C49 Si2 Mg2 115.48(11) . .
C43 Si2 Mg2 136.28(10) . .
C37 Si2 Mg2 62.06(10) . .
C55 Mg2 N2 106.6(2) . .
C55 Mg2 C30 129.2(2) . .
N2 Mg2 C30 90.48(10) . .
C55 Mg2 S2 113.8(2) . 2_666
N2 Mg2 S2 114.83(9) . 2_666
C30 Mg2 S2 100.17(9) . 2_666
C55 Mg2 C37 98.8(2) . .
N2 Mg2 C37 31.68(9) . .
C30 Mg2 C37 71.53(10) . .
S2 Mg2 C37 141.57(9) 2_666 .
C55 Mg2 Si2 115.3(2) . .
N2 Mg2 Si2 61.70(7) . .
C30 Mg2 Si2 35.28(8) . .
S2 Mg2 Si2 129.15(5) 2_666 .
C37 Mg2 Si2 36.73(7) . .
C38 N2 C37 109.5(3) . .
C38 N2 C42 109.5(3) . .
C37 N2 C42 109.9(3) . .
C38 N2 Mg2 116.7(2) . .
C37 N2 Mg2 97.9(2) . .
C42 N2 Mg2 112.6(2) . .
S2 C30 Si2 120.1(2) . .
S2 C30 Mg2 105.18(15) . .
Si2 C30 Mg2 100.20(14) . .
C36 C31 C32 119.3(3) . .
C36 C31 S2 123.6(3) . .
C32 C31 S2 117.1(3) . .
C33 C32 C31 120.8(4) . .
C34 C33 C32 120.6(4) . .
C33 C34 C35 120.9(4) . .
C34 C35 C36 118.7(4) . .
C31 C36 C35 119.5(4) . .
N2 C37 Si2 114.0(2) . .
N2 C37 Mg2 50.40(14) . .
Si2 C37 Mg2 81.21(11) . .
N2 C38 C39 111.9(3) . .
C40 C39 C38 111.2(4) . .
C41 C40 C39 110.0(3) . .
C42 C41 C40 111.7(4) . .
N2 C42 C41 110.1(3) . .
C48 C43 C44 115.7(3) . .
C48 C43 Si2 123.9(2) . .
C44 C43 Si2 120.3(3) . .
C45 C44 C43 121.4(4) . .
C46 C45 C44 120.7(4) . .
C45 C46 C47 120.4(4) . .
C46 C47 C48 119.2(4) . .
C43 C48 C47 122.6(4) . .
C50 C49 C54 116.0(3) . .
C50 C49 Si2 122.9(3) . .
C54 C49 Si2 120.6(3) . .
C49 C50 C51 121.2(4) . .
C52 C51 C50 120.8(4) . .
C51 C52 C53 120.3(4) . .
C52 C53 C54 119.2(4) . .
C49 C54 C53 122.4(4) . .
C56 C55 Mg2 128.1(6) . .
C57 C56 C55 118.7(13) . .
C58 C57 C56 113.5(16) . .

loop_
_geom_bond_atom_site_label_1
_geom_bond_atom_site_label_2
_geom_bond_distance
_geom_bond_site_symmetry_2
S1 C1 1.781(3) .
S1 C2 1.794(3) .
S1 Mg1 2.5743(13) .
Si1 C1 1.844(3) .
Si1 C20 1.871(3) .
Si1 C14 1.877(3) .
Si1 C8 1.915(3) .
Si1 Mg1 3.1118(14) 2_657
Mg1 C26 2.122(4) .
Mg1 N1 2.214(2) 2_657
Mg1 C1 2.233(3) 2_657
Mg1 C8 2.816(3) 2_657
Mg1 Si1 3.1118(14) 2_657
N1 C9 1.489(3) .
N1 C13 1.491(4) .
N1 C8 1.493(3) .
N1 Mg1 2.214(2) 2_657
C1 Mg1 2.233(3) 2_657
C2 C7 1.362(5) .
C2 C3 1.382(4) .
C3 C4 1.379(6) .
C4 C5 1.357(7) .
C5 C6 1.347(6) .
C6 C7 1.395(5) .
C8 Mg1 2.816(3) 2_657
C9 C10 1.508(4) .
C10 C11 1.509(5) .
C11 C12 1.515(5) .
C12 C13 1.507(4) .
C14 C15 1.383(5) .
C14 C19 1.401(5) .
C15 C16 1.395(5) .
C16 C17 1.353(6) .
C17 C18 1.370(7) .
C18 C19 1.398(6) .
C20 C25 1.375(5) .
C20 C21 1.394(5) .
C21 C22 1.388(6) .
C22 C23 1.355(9) .
C23 C24 1.387(9) .
C24 C25 1.384(7) .
C26 C27 1.528(5) .
C27 C28 1.504(6) .
C28 C29 1.402(8) .
S2 C30 1.768(3) .
S2 C31 1.785(3) .
S2 Mg2 2.5777(14) 2_666
Si2 C30 1.851(3) .
Si2 C49 1.873(3) .
Si2 C43 1.883(3) .
Si2 C37 1.909(3) .
Si2 Mg2 3.1544(15) .
Mg2 C55 2.125(5) .
Mg2 N2 2.194(3) .
Mg2 C30 2.247(3) .
Mg2 S2 2.5777(14) 2_666
Mg2 C37 2.820(3) .
N2 C38 1.478(4) .
N2 C37 1.495(4) .
N2 C42 1.503(4) .
C31 C36 1.356(4) .
C31 C32 1.373(5) .
C32 C33 1.360(5) .
C33 C34 1.338(6) .
C34 C35 1.362(6) .
C35 C36 1.422(5) .
C38 C39 1.520(5) .
C39 C40 1.516(6) .
C40 C41 1.514(7) .
C41 C42 1.508(6) .
C43 C48 1.379(5) .
C43 C44 1.405(5) .
C44 C45 1.384(6) .
C45 C46 1.343(6) .
C46 C47 1.364(6) .
C47 C48 1.393(5) .
C49 C50 1.385(4) .
C49 C54 1.388(5) .
C50 C51 1.393(5) .
C51 C52 1.343(6) .
C52 C53 1.358(6) .
C53 C54 1.392(5) .
C55 C56 1.448(11) .
C56 C57 1.321(13) .
C57 C58 1.250(14) .
